data_7051663
loop_
_publ_author_name
'Ebesp\"acher, Moritz'
'Klap\"otke, Thomas M.'
'Mir\'o Sabat\'e, Carles'

_publ_section_title
;
 Nitrogen-rich alkali metal 5,5&#x2032;-hydrazinebistetrazolate salts:
 environmentally friendly compounds in pyrotechnic mixtures
;
_journal_issue 3
_journal_name_full 'New Journal of Chemistry'
_journal_page_first 517
_journal_paper_doi 10.1039/b818927g
_journal_volume 33
_journal_year 2009
_chemical_compound_source
;
5,5-hidrazinebistetrazole was treated with lithium hydroxide in water.
;
_chemical_formula_moiety 'C2 H8 Li2 N10 O3'
_chemical_formula_sum 'C2 H8 Li2 N10 O3'
_chemical_formula_weight 234.06
_chemical_name_common 'Lithium hydrazinebistetrazolate trihydrate'
_chemical_name_systematic
;
lithium hydrazinebistetrazolate trihydrate
;
_space_group_IT_number 2
_symmetry_cell_setting triclinic
_symmetry_Int_Tables_number 2
_symmetry_space_group_name_Hall '-P 1'
_symmetry_space_group_name_H-M 'P -1'
_atom_sites_solution_hydrogens geom
_atom_sites_solution_primary direct
_atom_sites_solution_secondary difmap
_audit_block_code C2H8Li2N10O3_dx034_Miro
_audit_creation_date 'Wed Jan 09 14:46:18 2008'
_audit_creation_method 'form98_non/compatible with shelxl97-2'
_audit_update_record 'Tue Jan 15 15:21:21 2008'
_cell_angle_alpha 83.827(3)
_cell_angle_beta 75.925(4)
_cell_angle_gamma 66.539(4)
_cell_formula_units_Z 2
_cell_length_a 6.7522(4)
_cell_length_b 7.7880(3)
_cell_length_c 10.0091(4)
_cell_measurement_reflns_used 7271
_cell_measurement_temperature 100(2)
_cell_measurement_theta_max 30.11
_cell_measurement_theta_min 4.20
_cell_volume 468.30(4)
_computing_cell_refinement
;
CrysAlis RED, Oxford Diffraction Ltd.,
Version 1.171.27p5 beta (release 01-04-2005 CrysAlis171 .NET)
(compiled Apr 1 2005,17:53:34)
;
_computing_data_collection
;
CrysAlis CCD, Oxford Diffraction Ltd.,
Version 1.171.27p5 beta (release 01-04-2005 CrysAlis171 .NET)
(compiled Apr 1 2005,17:53:34)
;
_computing_data_reduction
;
CrysAlis RED, Oxford Diffraction Ltd.,
Version 1.171.27p5 beta (release 01-04-2005 CrysAlis171 .NET)
(compiled Apr 1 2005,17:53:34)
;
_computing_structure_refinement 'SHELXL-97 (G. M. Sheldrick. University of G\"ottingen, 97-2 version)'
_computing_structure_solution
;
A. Altomare, M. C. Burla, M. Camalli, G. L. Cascarano, C. Giacovazzo, A.
Guagliardi, A. G. G. Moliterni, G. Polidori, R. Spagna: SIR97: a new tool for
crystal structure determination and refinement; J. Appl. Crystallogr. 1999,
32, 115-119.
;
_diffrn_ambient_temperature 100(2)
_diffrn_detector_area_resol_mean 15.9809
_diffrn_measured_fraction_theta_full 0.996
_diffrn_measured_fraction_theta_max 0.996
_diffrn_measurement_device 'CCD camera on \k-goniostat'
_diffrn_measurement_device_type 'Oxford Xcalibur3 CCD area detector'
_diffrn_measurement_method 'omega scan'
_diffrn_radiation_collimation '0.5 mm collimator'
_diffrn_radiation_monochromator graphite
_diffrn_radiation_source 'Enhance (Mo) X-ray Source'
_diffrn_radiation_type MoK\a
_diffrn_radiation_wavelength 0.71073
_diffrn_reflns_av_R_equivalents 0.0252
_diffrn_reflns_av_sigmaI/netI 0.0241
_diffrn_reflns_limit_h_max 9
_diffrn_reflns_limit_h_min -9
_diffrn_reflns_limit_k_max 10
_diffrn_reflns_limit_k_min -10
_diffrn_reflns_limit_l_max 14
_diffrn_reflns_limit_l_min -14
_diffrn_reflns_number 13435
_diffrn_reflns_theta_full 30.11
_diffrn_reflns_theta_max 30.11
_diffrn_reflns_theta_min 4.20
_diffrn_source_current 40
_diffrn_source_power 2.00
_diffrn_source_type 'Spellman generator'
_diffrn_source_voltage 50
_exptl_absorpt_coefficient_mu 0.139
_exptl_absorpt_correction_T_max 0.989
_exptl_absorpt_correction_T_min 0.954
_exptl_absorpt_correction_type multi-scan
_exptl_absorpt_process_details 'ABSPACK, Oxford Diffraction program, 2005'
_exptl_crystal_colour colorless
_exptl_crystal_density_diffrn 1.660
_exptl_crystal_density_method 'not measured'
_exptl_crystal_description platelet
_exptl_crystal_F_000 240
_exptl_crystal_size_max 0.20
_exptl_crystal_size_mid 0.15
_exptl_crystal_size_min 0.10
_refine_diff_density_max 0.287
_refine_diff_density_min -0.245
_refine_diff_density_rms 0.051
_refine_ls_extinction_method none
_refine_ls_goodness_of_fit_ref 1.104
_refine_ls_hydrogen_treatment mixed
_refine_ls_matrix_type full
_refine_ls_number_parameters 186
_refine_ls_number_reflns 2743
_refine_ls_number_restraints 0
_refine_ls_restrained_S_all 1.104
_refine_ls_R_factor_all 0.0410
_refine_ls_R_factor_gt 0.0316
_refine_ls_shift/su_max 0.000
_refine_ls_shift/su_mean 0.000
_refine_ls_structure_factor_coef Fsqd
_refine_ls_weighting_details 'calc w=1/[\s^2^(Fo^2^)+(0.0479P)^2^+0.7103P] where P=(Fo^2^+2Fc^2^)/3'
_refine_ls_weighting_scheme calc
_refine_ls_wR_factor_gt 0.0898
_refine_ls_wR_factor_ref 0.0933
_reflns_number_gt 2152
_reflns_number_total 2743
_reflns_threshold_expression >2sigma(I)
_cod_data_source_file b818927g.txt
_cod_data_source_block LiHBTx3H2O
_cod_database_code 7051663
_kl_diffrn_measurement_detector_distance 50
_kl_archive_shelxl_comment 'release 97-2'
_kl_archive_shelxl_res
;
CELL 0.71073 6.7522 7.7880 10.0091 83.827 75.925 66.539
ZERR 2.00 0.0004 0.0003 0.0004 0.003 0.004 0.004
LATT 1
SFAC C H C N O LI
UNIT 0 16 4 20 6 4
MERG 2
FMAP 2
PLAN 25
ACTA
BOND $H
CONF
EQIV $1 -x, -y+1, -z+1
EQIV $2 -x, -y+1, -z+2
EQIV $3 -x+1, -y+1, -z+1
EQIV $4 -x+1, -y, -z+2
EQIV $5 x, y+1, z
EQIV $6 x, y-1, z
HTAB N5 N9_$1
HTAB N6 N2_$2
HTAB O3 N9_$3
HTAB O3 N10_$3
HTAB O2 N10_$1
HTAB O1 N1_$2
HTAB O3 N2_$4
HTAB O1 N1_$5
HTAB O2 O1_$6
L.S. 14
TEMP -173.00
WGHT 0.057200 0.013400
FVAR 0.35346
C2 3 0.186326 0.548868 0.560055 11.00000 0.01072 0.01112 =
0.01050 0.00054 -0.00326 -0.00588
N5 4 0.133585 0.385452 0.766997 11.00000 0.01674 0.01266 =
0.01121 0.00458 -0.00630 -0.00883
N7 4 0.344004 0.399139 0.492517 11.00000 0.01202 0.01266 =
0.00953 0.00023 -0.00201 -0.00518
O2 5 0.281762 0.012562 0.577371 11.00000 0.01479 0.01275 =
0.01192 0.00160 -0.00377 -0.00355
O1 5 0.185498 0.881993 0.854207 11.00000 0.01467 0.01337 =
0.01404 -0.00144 -0.00134 -0.00644
N8 4 0.362997 0.454062 0.358649 11.00000 0.01240 0.01311 =
0.01017 0.00120 -0.00271 -0.00571
N6 4 0.118052 0.559678 0.703106 11.00000 0.01394 0.00940 =
0.00869 0.00142 -0.00142 -0.00316
N2 4 0.293743 0.209107 1.072216 11.00000 0.01430 0.01367 =
0.01164 0.00095 -0.00414 -0.00661
N10 4 0.106184 0.692800 0.476740 11.00000 0.01240 0.01263 =
0.00952 0.00075 -0.00204 -0.00507
N3 4 0.373558 0.339413 1.044534 11.00000 0.01436 0.01277 =
0.00944 0.00157 -0.00226 -0.00573
N1 4 0.184964 0.209585 0.974304 11.00000 0.01307 0.01295 =
0.01004 0.00161 -0.00332 -0.00601
N9 4 0.223007 0.627736 0.349148 11.00000 0.01219 0.01377 =
0.01124 0.00030 -0.00232 -0.00527
N4 4 0.322543 0.431684 0.926616 11.00000 0.01214 0.01192 =
0.00888 0.00013 -0.00324 -0.00492
C1 3 0.207906 0.347601 0.887455 11.00000 0.00955 0.01046 =
0.00868 -0.00083 -0.00078 -0.00304
LI1 6 0.431245 0.632219 0.832594 11.00000 0.01743 0.01446 =
0.01452 0.00075 -0.00209 -0.00745
LI2 6 0.485354 0.141929 0.575560 11.00000 0.01900 0.01420 =
0.01693 0.00129 -0.00561 -0.00604
O3 5 0.641782 0.065486 0.720594 11.00000 0.02394 0.01735 =
0.01586 0.00566 -0.00856 -0.01088
H5 2 0.021263 0.356251 0.768669 11.00000 0.01985
H6 2 -0.010358 0.641146 0.729558 11.00000 0.02171
H3B 2 0.688553 0.151536 0.732048 11.00000 0.05024
H2B 2 0.166063 0.085655 0.553381 11.00000 0.04040
H1A 2 0.083968 0.855711 0.904422 11.00000 0.04995
H3A 2 0.651826 -0.013763 0.790507 11.00000 0.03648
H1B 2 0.199296 0.969091 0.894744 11.00000 0.04056
H2A 2 0.238428 -0.036225 0.652935 11.00000 0.03700
HKLF 4

REM dx034 in P-1
REM R1 = 0.0316 for 2152 Fo > 4sig(Fo) and 0.0410 for all 2743 data
REM 186 parameters refined using 0 restraints

END

WGHT 0.0572 0.0134
REM Highest difference peak 0.287, deepest hole -0.245, 1-sigma level 0.051
Q1 1 0.2811 0.3756 0.8956 11.00000 0.05 0.29
Q2 1 0.2160 0.2687 0.9213 11.00000 0.05 0.26
Q3 1 0.1240 0.6137 0.5278 11.00000 0.05 0.25
Q4 1 0.2327 0.2033 1.0233 11.00000 0.05 0.23
Q5 1 0.1621 0.5530 0.6244 11.00000 0.05 0.22
Q6 1 0.1516 0.3797 0.8356 11.00000 0.05 0.22
Q7 1 0.4441 0.3556 1.0916 11.00000 0.05 0.21
Q8 1 0.4160 0.3808 0.2985 11.00000 0.05 0.21
Q9 1 0.4346 0.3048 0.5237 11.00000 0.05 0.20
Q10 1 0.2874 0.1322 1.1385 11.00000 0.05 0.20
Q11 1 0.3518 0.2696 1.0625 11.00000 0.05 0.20
Q12 1 0.2804 0.4541 0.5371 11.00000 0.05 0.20
Q13 1 0.3507 0.4085 0.4496 11.00000 0.05 0.20
Q14 1 -0.0267 0.7607 0.4924 11.00000 0.05 0.20
Q15 1 0.3948 0.5059 0.8832 11.00000 0.05 0.20
Q16 1 0.3686 0.3819 0.9829 11.00000 0.05 0.19
Q17 1 0.1280 0.4723 0.7370 11.00000 0.05 0.19
Q18 1 0.2842 0.5529 0.9114 11.00000 0.05 0.18
Q19 1 0.3843 -0.0006 0.5227 11.00000 0.05 0.18
Q20 1 0.2043 0.5755 0.7394 11.00000 0.05 0.17
Q21 1 0.1037 0.1477 1.0001 11.00000 0.05 0.17
Q22 1 0.1387 0.6801 0.4430 11.00000 0.05 0.17
Q23 1 0.2858 0.7680 0.8910 11.00000 0.05 0.17
Q24 1 0.2774 0.5339 0.3521 11.00000 0.05 0.16
Q25 1 0.0909 0.3215 0.7409 11.00000 0.05 0.16
;

loop_
_symmetry_equiv_pos_as_xyz
'x, y, z'
'-x, -y, -z'

loop_
_atom_site_label
_atom_site_type_symbol
_atom_site_fract_x
_atom_site_fract_y
_atom_site_fract_z
_atom_site_U_iso_or_equiv
_atom_site_adp_type
_atom_site_occupancy
_atom_site_symmetry_multiplicity
_atom_site_calc_flag
_atom_site_refinement_flags
_atom_site_disorder_assembly
_atom_site_disorder_group
C2 C 0.18633(16) 0.54887(14) 0.56006(10) 0.0101(2) Uani 1 1 d . . .
N5 N 0.13359(15) 0.38545(12) 0.76700(9) 0.01229(19) Uani 1 1 d . . .
N7 N 0.34400(14) 0.39914(12) 0.49252(9) 0.01136(18) Uani 1 1 d . . .
O2 O 0.28176(13) 0.01256(11) 0.57737(8) 0.01371(17) Uani 1 1 d . . .
O1 O 0.18550(13) 0.88199(11) 0.85421(8) 0.01393(17) Uani 1 1 d . . .
N8 N 0.36300(14) 0.45406(12) 0.35865(9) 0.01170(18) Uani 1 1 d . . .
N6 N 0.11805(15) 0.55968(12) 0.70311(9) 0.01143(18) Uani 1 1 d . . .
N2 N 0.29374(14) 0.20911(12) 1.07222(9) 0.01266(19) Uani 1 1 d . . .
N10 N 0.10618(14) 0.69280(12) 0.47674(9) 0.01158(18) Uani 1 1 d . . .
N3 N 0.37356(15) 0.33941(12) 1.04453(9) 0.01223(18) Uani 1 1 d . . .
N1 N 0.18496(14) 0.20959(12) 0.97430(9) 0.01169(18) Uani 1 1 d . . .
N9 N 0.22301(14) 0.62774(12) 0.34915(9) 0.01240(19) Uani 1 1 d . . .
N4 N 0.32254(14) 0.43168(12) 0.92662(8) 0.01074(18) Uani 1 1 d . . .
C1 C 0.20791(16) 0.34760(13) 0.88745(10) 0.0100(2) Uani 1 1 d . . .
Li1 Li 0.4312(3) 0.6322(3) 0.83259(19) 0.0154(4) Uani 1 1 d . . .
Li2 Li 0.4854(3) 0.1419(3) 0.57556(19) 0.0166(4) Uani 1 1 d . . .
O3 O 0.64178(14) 0.06549(12) 0.72059(8) 0.01780(18) Uani 1 1 d . . .
H5 H 0.021(2) 0.356(2) 0.7687(14) 0.020(3) Uiso 1 1 d . . .
H6 H -0.010(3) 0.641(2) 0.7296(15) 0.022(4) Uiso 1 1 d . . .
H3B H 0.689(3) 0.152(3) 0.7320(19) 0.050(5) Uiso 1 1 d . . .
H2B H 0.166(3) 0.086(3) 0.5534(18) 0.040(5) Uiso 1 1 d . . .
H1A H 0.084(3) 0.856(3) 0.9044(19) 0.050(5) Uiso 1 1 d . . .
H3A H 0.652(3) -0.014(3) 0.7905(18) 0.036(4) Uiso 1 1 d . . .
H1B H 0.199(3) 0.969(3) 0.8947(18) 0.041(5) Uiso 1 1 d . . .
H2A H 0.238(3) -0.036(2) 0.653(2) 0.037(5) Uiso 1 1 d . . .

loop_
_atom_site_aniso_label
_atom_site_aniso_U_11
_atom_site_aniso_U_22
_atom_site_aniso_U_33
_atom_site_aniso_U_23
_atom_site_aniso_U_13
_atom_site_aniso_U_12
C2 0.0107(4) 0.0111(4) 0.0105(5) 0.0005(3) -0.0033(3) -0.0059(4)
N5 0.0167(4) 0.0127(4) 0.0112(4) 0.0046(3) -0.0063(3) -0.0088(3)
N7 0.0120(4) 0.0127(4) 0.0095(4) 0.0002(3) -0.0020(3) -0.0052(3)
O2 0.0148(4) 0.0127(4) 0.0119(4) 0.0016(3) -0.0038(3) -0.0035(3)
O1 0.0147(4) 0.0134(4) 0.0140(4) -0.0014(3) -0.0013(3) -0.0064(3)
N8 0.0124(4) 0.0131(4) 0.0102(4) 0.0012(3) -0.0027(3) -0.0057(3)
N6 0.0139(4) 0.0094(4) 0.0087(4) 0.0014(3) -0.0014(3) -0.0032(3)
N2 0.0143(4) 0.0137(4) 0.0116(4) 0.0009(3) -0.0041(3) -0.0066(3)
N10 0.0124(4) 0.0126(4) 0.0095(4) 0.0008(3) -0.0020(3) -0.0051(3)
N3 0.0144(4) 0.0128(4) 0.0094(4) 0.0016(3) -0.0023(3) -0.0057(3)
N1 0.0131(4) 0.0130(4) 0.0100(4) 0.0016(3) -0.0033(3) -0.0060(3)
N9 0.0122(4) 0.0138(4) 0.0112(4) 0.0003(3) -0.0023(3) -0.0053(3)
N4 0.0121(4) 0.0119(4) 0.0089(4) 0.0001(3) -0.0032(3) -0.0049(3)
C1 0.0096(4) 0.0105(4) 0.0087(4) -0.0008(3) -0.0008(3) -0.0030(4)
Li1 0.0174(9) 0.0145(8) 0.0145(9) 0.0008(7) -0.0021(7) -0.0074(7)
Li2 0.0190(9) 0.0142(8) 0.0169(9) 0.0013(7) -0.0056(7) -0.0060(7)
O3 0.0239(4) 0.0174(4) 0.0159(4) 0.0057(3) -0.0086(3) -0.0109(3)

loop_
_atom_type_symbol
_atom_type_description
_atom_type_scat_dispersion_real
_atom_type_scat_dispersion_imag
_atom_type_scat_source
C C 0.0033 0.0016 'International Tables Vol C Tables 4.2.6.8 and 6.1.1.4'
H H 0.0000 0.0000 'International Tables Vol C Tables 4.2.6.8 and 6.1.1.4'
C C 0.0033 0.0016 'International Tables Vol C Tables 4.2.6.8 and 6.1.1.4'
N N 0.0061 0.0033 'International Tables Vol C Tables 4.2.6.8 and 6.1.1.4'
O O 0.0106 0.0060 'International Tables Vol C Tables 4.2.6.8 and 6.1.1.4'
Li Li -0.0003 0.0001 'International Tables Vol C Tables 4.2.6.8 and 6.1.1.4'

loop_
_exptl_crystal_face_index_h
_exptl_crystal_face_index_k
_exptl_crystal_face_index_l
_exptl_crystal_face_perp_dist
? ? ? ?

loop_
_geom_angle_atom_site_label_1
_geom_angle_atom_site_label_2
_geom_angle_atom_site_label_3
_geom_angle
_geom_angle_site_symmetry_1
_geom_angle_site_symmetry_3
_geom_angle_publ_flag
N10 C2 N7 113.04(9) . . ?
N10 C2 N6 122.66(9) . . ?
N7 C2 N6 124.22(9) . . ?
C1 N5 N6 116.04(8) . . ?
C1 N5 H5 114.7(9) . . ?
N6 N5 H5 114.2(9) . . ?
C2 N7 N8 103.91(8) . . ?
C2 N7 Li2 126.14(9) . . ?
N8 N7 Li2 129.47(8) . . ?
Li2 O2 Li2 86.16(8) 2_656 . ?
Li2 O2 H2B 114.0(12) 2_656 . ?
Li2 O2 H2B 111.1(12) . . ?
Li2 O2 H2A 121.9(12) 2_656 . ?
Li2 O2 H2A 117.6(12) . . ?
H2B O2 H2A 105.3(16) . . ?
Li1 O1 H1A 101.0(14) . . ?
Li1 O1 H1B 118.2(11) . . ?
H1A O1 H1B 107.7(18) . . ?
N9 N8 N7 109.65(8) . . ?
N9 N8 Li1 109.36(8) . 2_666 ?
N7 N8 Li1 140.25(8) . 2_666 ?
C2 N6 N5 112.94(8) . . ?
C2 N6 H6 112.8(10) . . ?
N5 N6 H6 110.2(10) . . ?
N3 N2 N1 109.88(8) . . ?
C2 N10 N9 103.77(8) . . ?
N2 N3 N4 109.93(8) . . ?
N2 N3 Li1 120.24(8) . 2_667 ?
N4 N3 Li1 129.66(8) . 2_667 ?
C1 N1 N2 103.73(8) . . ?
N8 N9 N10 109.62(8) . . ?
C1 N4 N3 103.85(8) . . ?
C1 N4 Li1 131.15(8) . . ?
N3 N4 Li1 124.76(8) . . ?
N4 C1 N1 112.61(9) . . ?
N4 C1 N5 125.01(9) . . ?
N1 C1 N5 122.22(9) . . ?
O1 Li1 N4 110.52(9) . . ?
O1 Li1 N8 120.41(10) . 2_666 ?
N4 Li1 N8 111.28(9) . 2_666 ?
O1 Li1 N3 100.85(8) . 2_667 ?
N4 Li1 N3 105.58(9) . 2_667 ?
N8 Li1 N3 106.56(9) 2_666 2_667 ?
O1 Li1 H1A 20.8(5) . . ?
N4 Li1 H1A 89.8(5) . . ?
N8 Li1 H1A 133.9(5) 2_666 . ?
N3 Li1 H1A 106.2(5) 2_667 . ?
O3 Li2 O2 99.86(9) . 2_656 ?
O3 Li2 O2 114.22(10) . . ?
O2 Li2 O2 93.84(8) 2_656 . ?
O3 Li2 N7 130.68(10) . . ?
O2 Li2 N7 105.94(9) 2_656 . ?
O2 Li2 N7 105.26(9) . . ?
O3 Li2 Li2 115.19(11) . 2_656 ?
O2 Li2 Li2 46.96(6) 2_656 2_656 ?
O2 Li2 Li2 46.88(6) . 2_656 ?
N7 Li2 Li2 113.18(11) . 2_656 ?
Li2 O3 H3B 109.1(13) . . ?
Li2 O3 H3A 137.8(11) . . ?
H3B O3 H3A 110.8(17) . . ?

loop_
_geom_bond_atom_site_label_1
_geom_bond_atom_site_label_2
_geom_bond_distance
_geom_bond_site_symmetry_2
_geom_bond_publ_flag
C2 N10 1.3342(13) . ?
C2 N7 1.3346(13) . ?
C2 N6 1.3942(13) . ?
N5 C1 1.3757(13) . ?
N5 N6 1.4120(12) . ?
N5 H5 0.870(15) . ?
N7 N8 1.3534(11) . ?
N7 Li2 2.030(2) . ?
O2 Li2 1.996(2) 2_656 ?
O2 Li2 1.998(2) . ?
O2 H2B 0.837(19) . ?
O2 H2A 0.849(19) . ?
O1 Li1 1.982(2) . ?
O1 H1A 0.83(2) . ?
O1 H1B 0.87(2) . ?
N8 N9 1.3153(12) . ?
N8 Li1 2.070(2) 2_666 ?
N6 H6 0.843(15) . ?
N2 N3 1.3036(12) . ?
N2 N1 1.3591(12) . ?
N10 N9 1.3568(12) . ?
N3 N4 1.3588(12) . ?
N3 Li1 2.092(2) 2_667 ?
N1 C1 1.3421(13) . ?
N4 C1 1.3372(13) . ?
N4 Li1 2.031(2) . ?
Li1 H1A 2.29(2) . ?
Li2 O3 1.907(2) . ?
Li2 Li2 2.728(4) 2_656 ?
O3 H3B 0.87(2) . ?
O3 H3A 0.879(19) . ?

loop_
_geom_contact_atom_site_label_1
_geom_contact_atom_site_label_2
_geom_contact_distance
_geom_contact_site_symmetry_1
_geom_contact_site_symmetry_2
_geom_contact_publ_flag
? ? ? ? ? ?

loop_
_geom_hbond_atom_site_label_D
_geom_hbond_atom_site_label_H
_geom_hbond_atom_site_label_A
_geom_hbond_distance_DH
_geom_hbond_distance_HA
_geom_hbond_distance_DA
_geom_hbond_angle_DHA
_geom_hbond_site_symmetry_A
N5 H5 N9 0.870(15) 2.208(15) 2.9569(12) 144.0(12) 2_566
N6 H6 N2 0.843(15) 2.415(15) 3.1423(13) 144.9(13) 2_567
O3 H3B N9 0.87(2) 2.06(2) 2.8456(13) 148.6(17) 2_666
O2 H2B N10 0.837(19) 2.020(19) 2.8385(12) 166.0(17) 2_566
O1 H1A N1 0.83(2) 2.14(2) 2.9633(12) 177.3(18) 2_567
O3 H3A N2 0.879(19) 1.921(19) 2.7942(12) 172.6(16) 2_657
O1 H1B N1 0.87(2) 2.07(2) 2.9333(12) 169.4(16) 1_565
O2 H2A O1 0.849(19) 2.036(19) 2.8598(11) 163.2(17) 1_545

loop_
_geom_torsion_atom_site_label_1
_geom_torsion_atom_site_label_2
_geom_torsion_atom_site_label_3
_geom_torsion_atom_site_label_4
_geom_torsion
_geom_torsion_site_symmetry_1
_geom_torsion_site_symmetry_2
_geom_torsion_site_symmetry_3
_geom_torsion_site_symmetry_4
_geom_torsion_publ_flag
N10 C2 N7 N8 0.11(11) . . . . ?
N6 C2 N7 N8 -176.84(9) . . . . ?
N10 C2 N7 Li2 -172.53(9) . . . . ?
N6 C2 N7 Li2 10.53(15) . . . . ?
C2 N7 N8 N9 0.11(10) . . . . ?
Li2 N7 N8 N9 172.40(9) . . . . ?
C2 N7 N8 Li1 168.63(12) . . . 2_666 ?
Li2 N7 N8 Li1 -19.07(18) . . . 2_666 ?
N10 C2 N6 N5 151.39(9) . . . . ?
N7 C2 N6 N5 -31.95(13) . . . . ?
C1 N5 N6 C2 140.13(9) . . . . ?
N7 C2 N10 N9 -0.27(11) . . . . ?
N6 C2 N10 N9 176.73(9) . . . . ?
N1 N2 N3 N4 -0.34(11) . . . . ?
N1 N2 N3 Li1 -176.13(8) . . . 2_667 ?
N3 N2 N1 C1 0.40(10) . . . . ?
N7 N8 N9 N10 -0.28(10) . . . . ?
Li1 N8 N9 N10 -172.53(8) 2_666 . . . ?
C2 N10 N9 N8 0.33(10) . . . . ?
N2 N3 N4 C1 0.12(11) . . . . ?
Li1 N3 N4 C1 175.40(9) 2_667 . . . ?
N2 N3 N4 Li1 -174.78(9) . . . . ?
Li1 N3 N4 Li1 0.49(17) 2_667 . . . ?
N3 N4 C1 N1 0.14(11) . . . . ?
Li1 N4 C1 N1 174.58(10) . . . . ?
N3 N4 C1 N5 -175.28(9) . . . . ?
Li1 N4 C1 N5 -0.84(17) . . . . ?
N2 N1 C1 N4 -0.33(11) . . . . ?
N2 N1 C1 N5 175.23(9) . . . . ?
N6 N5 C1 N4 -20.10(14) . . . . ?
N6 N5 C1 N1 164.90(9) . . . . ?
C1 N4 Li1 O1 77.94(13) . . . . ?
N3 N4 Li1 O1 -108.64(10) . . . . ?
C1 N4 Li1 N8 -58.59(14) . . . 2_666 ?
N3 N4 Li1 N8 114.83(10) . . . 2_666 ?
C1 N4 Li1 N3 -173.82(9) . . . 2_667 ?
N3 N4 Li1 N3 -0.39(14) . . . 2_667 ?
Li2 O2 Li2 O3 -102.61(12) 2_656 . . . ?
Li2 O2 Li2 O2 0.0 2_656 . . 2_656 ?
Li2 O2 Li2 N7 107.67(11) 2_656 . . . ?
C2 N7 Li2 O3 -58.25(18) . . . . ?
N8 N7 Li2 O3 131.03(13) . . . . ?
C2 N7 Li2 O2 -176.94(9) . . . 2_656 ?
N8 N7 Li2 O2 12.33(14) . . . 2_656 ?
C2 N7 Li2 O2 84.42(12) . . . . ?
N8 N7 Li2 O2 -86.31(12) . . . . ?
C2 N7 Li2 Li2 133.59(12) . . . 2_656 ?
N8 N7 Li2 Li2 -37.14(17) . . . 2_656 ?

loop_
_reflns_scale_group_code
_reflns_scale_meas_F
? ?
